data_1007019
loop_
_publ_author_name
'Boudjada, A'
'Durif, A'
'Guitel, J C'

_publ_section_title
;
Structure cristalline d'un monophosphate acide mixte de nickel-sodium
tetrahydrate  Na~2~ Ni H~8~ (P O~4~)~4~ (H~2~ O)~4~
;
_journal_coden_ASTM ACBCAR
_journal_name_full 'Acta Crystallographica B (24,1968-38,1982)'
_journal_page_first 17
_journal_page_last 20
_journal_paper_doi 10.1107/S0567740878002216
_journal_volume 34
_journal_year 1978
_chemical_formula_structural 'NA2 NI H8 (P O4)4 (H2 O)4'
_chemical_formula_sum 'H16 Na2 Ni O20 P4'
_chemical_name_systematic
;
Nickel disodium tetrakis(dihydrogenphosphate) tetrahydrate
;
_space_group_IT_number 14
_symmetry_cell_setting monoclinic
_symmetry_Int_Tables_number 14
_symmetry_space_group_name_Hall '-P 2yn'
_symmetry_space_group_name_H-M 'P 1 21/n 1'
_cell_angle_alpha 90
_cell_angle_beta 100.2(1)
_cell_angle_gamma 90
_cell_formula_units_Z 2
_cell_length_a 11.10(2)
_cell_length_b 10.71(2)
_cell_length_c 7.224(5)
_cell_volume 845.2
_refine_ls_R_factor_all 0.036
_cod_database_code 1007019

loop_
_symmetry_equiv_pos_as_xyz
x,y,z
1/2+x,1/2-y,1/2+z
-x,-y,-z
1/2-x,1/2+y,1/2-z

loop_
_atom_site_label
_atom_site_type_symbol
_atom_site_symmetry_multiplicity
_atom_site_Wyckoff_symbol
_atom_site_fract_x
_atom_site_fract_y
_atom_site_fract_z
_atom_site_occupancy
_atom_site_attached_hydrogens
_atom_site_calc_flag
Ni1 Ni2+ 2 a 0. .00000(77) .00000(156) 1. 0 d
Na1 Na1+ 4 e 0.54066(11) 0.17130(11) 0.24618(16) 1. 0 d
P1 P5+ 4 e 0.08091(6) 0.26109(6) 0.26036(9) 1. 0 d
P2 P5+ 4 e 0.71749(6) 0.45432(6) 0.26068(9) 1. 0 d
O1 O2- 4 e 0.49005(18) 0.82958(19) 0.10119(26) 1. 0 d
O2 O2- 4 e 0.21145(17) 0.24645(18) 0.36102(26) 1. 0 d
O3 O2- 4 e 0.48336(19) 0.64039(18) 0.30248(28) 1. 0 d
O4 O2- 4 e 0.42365(20) 0.84738(19) 0.41696(27) 1. 0 d
O5 O2- 4 e 0.63632(21) 0.53862(22) 0.10813(29) 1. 0 d
O6 O2- 4 e 0.67346(18) 0.46914(19) 0.44572(26) 1. 0 d
O7 O2- 4 e 0.80756(19) 0.81570(19) 0.30182(28) 1. 0 d
O8 O2- 4 e 0.84924(17) 0.48506(18) 0.26184(29) 1. 0 d
O9 O2- 4 e 0.14832(18) 0.56088(18) 0.24155(29) 1. 2 d
O10 O2- 4 e 0.08227(17) 0.87216(18) 0.21549(27) 1. 2 d
H1 H1+ 4 e -1. -1. -1. 8. 0 dum

loop_
_atom_type_symbol
_atom_type_oxidation_number
Ni2+ 2.000
Na1+ 1.000
P5+ 5.000
O2- -2.000
H1+ 1.000
